data_7720928
loop_
_publ_author_name
'Gu, Ziyi'
'Li, Jun'
'Zhang, Xuan'
'Li, Yangjuan'
'Gong, Yu'

_publ_section_title
;
 Synthesis of hydroxo-bridged Dy(III) dimers supported by crown ethers
 through C-H activation and oxygen-atom transfer of Me<sub>3</sub>NO.
;
_journal_issue 21
_journal_name_full 'Dalton transactions (Cambridge, England : 2003)'
_journal_page_first 8201
_journal_page_last 8207
_journal_paper_doi 10.1039/d6dt00818f
_journal_volume 55
_journal_year 2026
_chemical_formula_moiety 'C16 H34 Dy O9, 3(I), 3(C2 H3 N)'
_chemical_formula_sum 'C22 H43 Dy I3 N3 O9'
_chemical_formula_weight 1036.79
_space_group_crystal_system orthorhombic
_space_group_IT_number 33
_space_group_name_Hall 'P 2c -2n'
_space_group_name_H-M_alt 'P n a 21'
_atom_sites_solution_hydrogens mixed
_atom_sites_solution_primary dual
_audit_creation_date 2025-06-26
_audit_creation_method
;
Olex2 1.5
(compiled 2023.08.17 svn.r577a77a9 for OlexSys, GUI svn.r6817)
;
_audit_update_record
;
2026-01-05 deposited with the CCDC.	2026-04-27 downloaded from the CCDC.
;
_cell_angle_alpha 90
_cell_angle_beta 90
_cell_angle_gamma 90
_cell_formula_units_Z 8
_cell_length_a 26.4370(7)
_cell_length_b 8.6873(3)
_cell_length_c 30.4259(8)
_cell_measurement_reflns_used 24999
_cell_measurement_temperature 179.99(10)
_cell_measurement_theta_max 33.3540
_cell_measurement_theta_min 2.0260
_cell_volume 6987.8(4)
_computing_cell_refinement 'CrysAlisPro 1.171.43.124a (Rigaku OD, 2024)'
_computing_data_collection 'CrysAlisPro system (CCD 43.124a 64-bit (release 23-05-2024))'
_computing_data_reduction 'CrysAlisPro 1.171.43.124a (Rigaku OD, 2024)'
_computing_molecular_graphics 'Olex2 1.5 (Dolomanov et al., 2009)'
_computing_publication_material 'Olex2 1.5 (Dolomanov et al., 2009)'
_computing_structure_refinement 'SHELXL 2018/3 (Sheldrick, 2015)'
_computing_structure_solution 'SHELXT 2018/2 (Sheldrick, 2018)'
_diffrn_ambient_environment N~2~
_diffrn_ambient_temperature 179.99(10)
_diffrn_detector 'Hybrid Pixel Array Detector'
_diffrn_detector_area_resol_mean 10.0000
_diffrn_detector_type HyPix
_diffrn_measured_fraction_theta_full 1.000
_diffrn_measured_fraction_theta_max 1.000
_diffrn_measurement_details
;
List of Runs (angles in degrees, time in seconds):

  # Type    Start    End  Width  t~exp~   \w     \q     \k     \f   Frames
#--------------------------------------------------------------------------
  1  \w      1.00  77.00   0.50    2.50    --   13.93  77.00  90.00  152
  2  \w      4.00  80.00   0.50    2.50    --   13.93  57.00   0.00  152
  3  \w      4.00  80.00   0.50    2.50    --   13.93  57.00-120.00  152
  4  \w    -18.00  46.00   0.50    2.50    --   13.93 -99.00 150.00  128
  5  \w    -18.00  44.00   0.50    2.50    --   13.93 -99.00 -90.00  124
  6  \w    -85.00 -49.00   0.50    2.50    --  -16.74-178.00-120.00   72
;
_diffrn_measurement_device 'four-circle diffractometer'
_diffrn_measurement_device_type 'XtaLAB Synergy R, DW system, HyPix'
_diffrn_measurement_method '\w scans'
_diffrn_orient_matrix_type 'CrysAlisPro convention (1999,Acta A55,543-557)'
_diffrn_orient_matrix_UB_11 0.0246807000
_diffrn_orient_matrix_UB_12 -0.0058034000
_diffrn_orient_matrix_UB_13 -0.0248013000
_diffrn_orient_matrix_UB_21 0.0082554000
_diffrn_orient_matrix_UB_22 -0.0005775000
_diffrn_orient_matrix_UB_23 0.0776620000
_diffrn_orient_matrix_UB_31 -0.0065722000
_diffrn_orient_matrix_UB_32 -0.0225638000
_diffrn_orient_matrix_UB_33 0.0043683000
_diffrn_radiation_monochromator mirror
_diffrn_radiation_probe x-ray
_diffrn_radiation_type 'Mo K\a'
_diffrn_radiation_wavelength 0.71073
_diffrn_reflns_av_R_equivalents 0.0718
_diffrn_reflns_av_unetI/netI 0.0585
_diffrn_reflns_Laue_measured_fraction_full 1.000
_diffrn_reflns_Laue_measured_fraction_max 1.000
_diffrn_reflns_limit_h_max 31
_diffrn_reflns_limit_h_min -31
_diffrn_reflns_limit_k_max 10
_diffrn_reflns_limit_k_min -10
_diffrn_reflns_limit_l_max 36
_diffrn_reflns_limit_l_min -33
_diffrn_reflns_number 64185
_diffrn_reflns_point_group_measured_fraction_full 0.972
_diffrn_reflns_point_group_measured_fraction_max 0.972
_diffrn_reflns_theta_full 25.026
_diffrn_reflns_theta_max 25.026
_diffrn_reflns_theta_min 2.041
_diffrn_source 'Rotating-anode X-ray tube'
_diffrn_source_type 'Rigaku (Mo) X-ray Source'
_exptl_absorpt_coefficient_mu 4.834
_exptl_absorpt_correction_T_max 1.00000
_exptl_absorpt_correction_T_min 0.44796
_exptl_absorpt_correction_type multi-scan
_exptl_absorpt_process_details
;
CrysAlisPro 1.171.43.124a (Rigaku Oxford Diffraction, 2024)
Empirical absorption correction using spherical harmonics,
implemented in SCALE3 ABSPACK scaling algorithm.
;
_exptl_crystal_colour 'clear light colourless'
_exptl_crystal_colour_lustre clear
_exptl_crystal_colour_modifier light
_exptl_crystal_colour_primary colourless
_exptl_crystal_density_diffrn 1.971
_exptl_crystal_description block
_exptl_crystal_F_000 3944
_exptl_crystal_size_max 0.1
_exptl_crystal_size_mid 0.03
_exptl_crystal_size_min 0.02
_refine_diff_density_max 0.665
_refine_diff_density_min -0.547
_refine_diff_density_rms 0.107
_refine_ls_abs_structure_details
;
 Refined as an inversion twin.
;
_refine_ls_abs_structure_Flack 0.443(12)
_refine_ls_extinction_method none
_refine_ls_goodness_of_fit_ref 1.029
_refine_ls_hydrogen_treatment constr
_refine_ls_matrix_type full
_refine_ls_number_parameters 694
_refine_ls_number_reflns 12011
_refine_ls_number_restraints 1
_refine_ls_restrained_S_all 1.029
_refine_ls_R_factor_all 0.0447
_refine_ls_R_factor_gt 0.0311
_refine_ls_shift/su_max 0.001
_refine_ls_shift/su_mean 0.000
_refine_ls_structure_factor_coef Fsqd
_refine_ls_weighting_details 'w=1/[\s^2^(Fo^2^)+1.6542P] where P=(Fo^2^+2Fc^2^)/3'
_refine_ls_weighting_scheme calc
_refine_ls_wR_factor_gt 0.0570
_refine_ls_wR_factor_ref 0.0607
_reflns_Friedel_coverage 0.905
_reflns_Friedel_fraction_full 0.943
_reflns_Friedel_fraction_max 0.943
_reflns_number_gt 10102
_reflns_number_total 12011
_reflns_threshold_expression 'I > 2\s(I)'
_cod_data_source_file d6dt00818f2.cif
_cod_data_source_block gzy-364-2_auto
_cod_depositor_comments 'Adding full bibliography for 7720923--7720928.cif.'
_cod_database_code 7720928
_shelx_shelxl_version_number 2018/3
_chemical_oxdiff_formula Dy1I1C1N1O1
_shelx_space_group_comment
;
The symmetry employed for this shelxl refinement is uniquely defined
by the following loop, which should always be used as a source of
symmetry information in preference to the above space-group names.
They are only intended as comments.
;
_shelx_estimated_absorpt_t_max 0.910
_shelx_estimated_absorpt_t_min 0.644
_olex2_refinement_description
;
1. Twinned data refinement
 Scales: 0.557(12)
 0.443(12)
2. Fixed Uiso
 At 1.2 times of:
  All C(H,H) groups
 At 1.5 times of:
  All C(H,H,H) groups, All O(H,H) groups
3.a Rotating group:
 O1A(H1AA,H1AB), O1(H1A,H1B)
3.b Secondary CH2 refined with riding coordinates:
 C19(H19A,H19B), C12(H12A,H12B), C7A(H7AA,H7AB), C9A(H9AA,H9AB), C16(H16A,
 H16B), C20(H20A,H20B), C12A(H12C,H12D), C11(H11A,H11B), C13(H13A,H13B),
 C14A(H14C,H14D), C17(H17A,H17B), C14(H14A,H14B), C8A(H8AA,H8AB), C21(H21A,
 H21B), C13A(H13C,H13D), C7(H7A,H7B), C9(H9A,H9B), C11A(H11C,H11D), C22(H22A,
 H22B), C21A(H21C,H21D), C20A(H20C,H20D), C10A(H10C,H10D), C22A(H22C,H22D),
 C15(H15A,H15B), C17A(H17C,H17D), C10(H10A,H10B), C8(H8A,H8B), C18A(H18C,H18D),
 C18(H18A,H18B), C16A(H16C,H16D), C19A(H19C,H19D), C15A(H15C,H15D)
3.c Idealised Me refined as rotating group:
 C6A(H6AA,H6AB,H6AC), C4A(H4AA,H4AB,H4AC), C2(H2A,H2B,H2C), C4(H4A,H4B,H4C),
 C6(H6A,H6B,H6C), C23(H23A,H23B,H23C)
;
_olex2_submission_special_instructions 'No special instructions were received'
_oxdiff_exptl_absorpt_empirical_details
;
Empirical correction (ABSPACK) includes:
- Absorption correction using spherical harmonics
- Frame scaling
;
_oxdiff_exptl_absorpt_empirical_full_max 1.673
_oxdiff_exptl_absorpt_empirical_full_min 0.590

loop_
_space_group_symop_operation_xyz
'x, y, z'
'-x, -y, z+1/2'
'x+1/2, -y+1/2, z'
'-x+1/2, y+1/2, z+1/2'

loop_
_atom_site_label
_atom_site_type_symbol
_atom_site_fract_x
_atom_site_fract_y
_atom_site_fract_z
_atom_site_U_iso_or_equiv
_atom_site_adp_type
_atom_site_occupancy
_atom_site_site_symmetry_order
_atom_site_calc_flag
_atom_site_refinement_flags_posn
_atom_site_refinement_flags_adp
_atom_site_refinement_flags_occupancy
_atom_site_disorder_assembly
_atom_site_disorder_group
Dy1 Dy 0.31397(2) 1.18805(5) 0.35768(2) 0.01894(11) Uani 1 1 d . . . . .
Dy1A Dy 0.43631(2) 0.74620(5) 0.64369(2) 0.01969(11) Uani 1 1 d . . . . .
I3 I 0.27660(3) 0.70077(9) 0.49283(2) 0.03313(18) Uani 1 1 d . . . . .
I2A I 0.33795(3) 1.17214(9) 0.71791(3) 0.0387(2) Uani 1 1 d . . . . .
I3A I 0.47489(3) 1.24472(8) 0.50783(2) 0.03465(19) Uani 1 1 d . . . . .
I2 I 0.41393(3) 0.77012(9) 0.28391(3) 0.03595(19) Uani 1 1 d . . . . .
I1A I 0.42421(3) 0.70342(11) 0.81158(3) 0.0464(2) Uani 1 1 d . . . . .
I1 I 0.32525(3) 1.21773(11) 0.18889(3) 0.0476(2) Uani 1 1 d . . . . .
O5 O 0.3232(2) 1.3360(7) 0.4234(2) 0.0223(15) Uani 1 1 d . . . . .
O4 O 0.3301(3) 1.0326(8) 0.4223(2) 0.0248(17) Uani 1 1 d . . . . .
O1A O 0.3972(3) 0.8254(8) 0.7080(2) 0.0343(18) Uani 1 1 d . . . . .
H1AA H 0.401566 0.788347 0.734788 0.051 Uiso 1 1 d R U . . .
H1AB H 0.374506 0.899435 0.711207 0.051 Uiso 1 1 d R U . . .
O2A O 0.3488(2) 0.8305(8) 0.6282(2) 0.0260(16) Uani 1 1 d . . . . .
O6 O 0.2669(3) 1.4218(8) 0.3475(2) 0.0313(18) Uani 1 1 d . . . . .
O8 O 0.2735(3) 0.9421(8) 0.3464(2) 0.0287(17) Uani 1 1 d . . . . .
O2 O 0.3737(2) 1.3953(8) 0.3486(2) 0.0262(16) Uani 1 1 d . . . . .
O7 O 0.2307(3) 1.1753(8) 0.3904(3) 0.0337(19) Uani 1 1 d . . . . .
O3A O 0.3726(2) 0.5501(8) 0.6517(2) 0.0301(17) Uani 1 1 d . . . . .
O9 O 0.2526(3) 1.1843(8) 0.2962(3) 0.0268(18) Uani 1 1 d . . . . .
O3 O 0.4032(2) 1.1212(8) 0.3725(2) 0.0253(16) Uani 1 1 d . . . . .
O9A O 0.4959(3) 0.7348(8) 0.7054(3) 0.0303(19) Uani 1 1 d . . . . .
O8A O 0.4780(3) 0.5035(8) 0.6530(2) 0.0349(19) Uani 1 1 d . . . . .
O4A O 0.4250(3) 0.6027(8) 0.5774(2) 0.0250(16) Uani 1 1 d . . . . .
O5A O 0.4246(3) 0.9080(8) 0.5791(2) 0.0257(16) Uani 1 1 d . . . . .
O6A O 0.4816(3) 0.9843(8) 0.6564(2) 0.0348(19) Uani 1 1 d . . . . .
C19 C 0.2576(5) 0.9119(14) 0.3011(4) 0.043(3) Uani 1 1 d . . . . .
H19A H 0.235827 0.819089 0.300469 0.051 Uiso 1 1 calc R U . . .
H19B H 0.287723 0.891173 0.282737 0.051 Uiso 1 1 calc R U . . .
O1 O 0.3541(2) 1.1129(9) 0.2932(2) 0.0339(18) Uani 1 1 d . . . . .
H1A H 0.376202 1.036178 0.289592 0.051 Uiso 1 1 d R U . . .
H1B H 0.350801 1.154204 0.266482 0.051 Uiso 1 1 d R U . . .
C12 C 0.3098(5) 1.2563(13) 0.4636(4) 0.032(3) Uani 1 1 d . . . . .
H12A H 0.272824 1.238212 0.464532 0.039 Uiso 1 1 calc R U . . .
H12B H 0.319288 1.319508 0.489341 0.039 Uiso 1 1 calc R U . . .
C7A C 0.3881(4) 1.0276(13) 0.5898(4) 0.034(3) Uani 1 1 d . . . . .
H7AA H 0.384772 1.098939 0.564592 0.041 Uiso 1 1 calc R U . . .
H7AB H 0.400363 1.087393 0.615370 0.041 Uiso 1 1 calc R U . . .
C9A C 0.3055(4) 0.7324(13) 0.6358(4) 0.034(3) Uani 1 1 d . . . . .
H9AA H 0.292602 0.691063 0.607659 0.041 Uiso 1 1 calc R U . . .
H9AB H 0.278005 0.791502 0.650162 0.041 Uiso 1 1 calc R U . . .
C16 C 0.1971(5) 1.3054(16) 0.3880(5) 0.046(3) Uani 1 1 d . . . . .
H16A H 0.177878 1.314670 0.415771 0.055 Uiso 1 1 calc R U . . .
H16B H 0.172650 1.290218 0.363723 0.055 Uiso 1 1 calc R U . . .
C20 C 0.2290(4) 1.0459(12) 0.2823(4) 0.034(3) Uani 1 1 d . . . . .
H20A H 0.228935 1.040040 0.249804 0.040 Uiso 1 1 calc R U . . .
H20B H 0.193440 1.043493 0.292595 0.040 Uiso 1 1 calc R U . . .
C12A C 0.3808(4) 0.5047(13) 0.5735(4) 0.032(3) Uani 1 1 d . . . . .
H12C H 0.386334 0.423981 0.551083 0.038 Uiso 1 1 calc R U . . .
H12D H 0.350752 0.566070 0.565039 0.038 Uiso 1 1 calc R U . . .
O7A O 0.5201(3) 0.7438(9) 0.6111(3) 0.034(2) Uani 1 1 d . . . . .
C11 C 0.3373(4) 1.1062(12) 0.4647(3) 0.027(3) Uani 1 1 d . . . . .
H11A H 0.373773 1.123470 0.470256 0.032 Uiso 1 1 calc R U . . .
H11B H 0.323716 1.040224 0.488505 0.032 Uiso 1 1 calc R U . . .
C13 C 0.3665(4) 1.4382(12) 0.4268(3) 0.027(3) Uani 1 1 d . . . . .
H13A H 0.397396 1.379503 0.434386 0.032 Uiso 1 1 calc R U . . .
H13B H 0.360700 1.517233 0.449728 0.032 Uiso 1 1 calc R U . . .
C14A C 0.4159(5) 0.8382(12) 0.5363(4) 0.033(3) Uani 1 1 d . . . . .
H14C H 0.431323 0.901479 0.512824 0.040 Uiso 1 1 calc R U . . .
H14D H 0.379144 0.829202 0.530492 0.040 Uiso 1 1 calc R U . . .
C17 C 0.2024(5) 1.0300(15) 0.3889(4) 0.042(3) Uani 1 1 d . . . . .
H17A H 0.176382 1.034896 0.365535 0.051 Uiso 1 1 calc R U . . .
H17B H 0.185243 1.012166 0.417318 0.051 Uiso 1 1 calc R U . . .
C14 C 0.3717(4) 1.5114(12) 0.3827(3) 0.029(2) Uani 1 1 d . . . . .
H14A H 0.342587 1.580541 0.377369 0.034 Uiso 1 1 calc R U . . .
H14B H 0.402953 1.574101 0.381872 0.034 Uiso 1 1 calc R U . . .
C8A C 0.3376(4) 0.9599(13) 0.6002(4) 0.032(3) Uani 1 1 d . . . . .
H8AA H 0.315992 1.035525 0.615710 0.038 Uiso 1 1 calc R U . . .
H8AB H 0.320179 0.926065 0.573125 0.038 Uiso 1 1 calc R U . . .
C1 C 0.5131(5) 0.6024(16) 0.4302(4) 0.046(3) Uani 1 1 d . . . . .
C21 C 0.2276(5) 1.3201(12) 0.2819(4) 0.032(3) Uani 1 1 d . . . . .
H21A H 0.191902 1.319872 0.291553 0.038 Uiso 1 1 calc R U . . .
H21B H 0.228535 1.327605 0.249399 0.038 Uiso 1 1 calc R U . . .
C5 C 0.0984(5) 0.7155(15) 0.3422(5) 0.048(4) Uani 1 1 d . . . . .
N3 N 0.1303(5) 0.7126(14) 0.3660(6) 0.070(4) Uani 1 1 d . . . . .
C5A C 0.6521(6) 0.2829(15) 0.6615(6) 0.052(4) Uani 1 1 d . . . . .
C13A C 0.4398(5) 0.6826(12) 0.5377(4) 0.031(3) Uani 1 1 d . . . . .
H13C H 0.429092 0.622260 0.511696 0.037 Uiso 1 1 calc R U . . .
H13D H 0.477036 0.693195 0.536824 0.037 Uiso 1 1 calc R U . . .
C7 C 0.4242(4) 1.3504(13) 0.3346(4) 0.033(3) Uani 1 1 d . . . . .
H7A H 0.447024 1.440662 0.335942 0.040 Uiso 1 1 calc R U . . .
H7B H 0.423047 1.314111 0.303769 0.040 Uiso 1 1 calc R U . . .
C9 C 0.4173(4) 0.9938(13) 0.4004(3) 0.030(3) Uani 1 1 d . . . . .
H9A H 0.434900 1.030935 0.427144 0.036 Uiso 1 1 calc R U . . .
H9B H 0.439851 0.921480 0.384646 0.036 Uiso 1 1 calc R U . . .
C11A C 0.3733(4) 0.4343(12) 0.6177(3) 0.032(3) Uani 1 1 d . . . . .
H11C H 0.341021 0.376716 0.618069 0.039 Uiso 1 1 calc R U . . .
H11D H 0.401044 0.360466 0.623575 0.039 Uiso 1 1 calc R U . . .
C22 C 0.2556(5) 1.4518(13) 0.3021(4) 0.040(3) Uani 1 1 d . . . . .
H22A H 0.287422 1.469531 0.285817 0.048 Uiso 1 1 calc R U . . .
H22B H 0.234761 1.546247 0.299916 0.048 Uiso 1 1 calc R U . . .
N3A N 0.6212(5) 0.2742(14) 0.6366(5) 0.062(4) Uani 1 1 d . . . . .
N1 N 0.4780(5) 0.6752(16) 0.4280(5) 0.073(4) Uani 1 1 d . . . . .
N1A N 0.2655(6) 0.2850(16) 0.5767(5) 0.082(5) Uani 1 1 d . . . . .
C6A C 0.6932(6) 0.2948(19) 0.6930(6) 0.074(5) Uani 1 1 d . . . . .
H6AA H 0.724533 0.321454 0.677627 0.111 Uiso 1 1 calc R U . . .
H6AB H 0.697435 0.196082 0.708135 0.111 Uiso 1 1 calc R U . . .
H6AC H 0.685227 0.375094 0.714580 0.111 Uiso 1 1 calc R U . . .
C21A C 0.5229(4) 0.8670(13) 0.7210(4) 0.030(3) Uani 1 1 d . . . . .
H21C H 0.558614 0.862644 0.711436 0.036 Uiso 1 1 calc R U . . .
H21D H 0.521987 0.870784 0.753535 0.036 Uiso 1 1 calc R U . . .
C3A C 0.2307(6) 0.3664(17) 0.5736(4) 0.053(4) Uani 1 1 d . . . . .
C20A C 0.5201(4) 0.5938(13) 0.7192(4) 0.039(3) Uani 1 1 d . . . . .
H20C H 0.519619 0.584452 0.751630 0.047 Uiso 1 1 calc R U . . .
H20D H 0.555588 0.590295 0.708951 0.047 Uiso 1 1 calc R U . . .
C10A C 0.3223(4) 0.6042(14) 0.6649(4) 0.036(3) Uani 1 1 d . . . . .
H10C H 0.323408 0.640286 0.695765 0.044 Uiso 1 1 calc R U . . .
H10D H 0.297857 0.518217 0.663083 0.044 Uiso 1 1 calc R U . . .
C22A C 0.4969(5) 1.0093(13) 0.7017(4) 0.040(3) Uani 1 1 d . . . . .
H22C H 0.466702 1.034703 0.719575 0.048 Uiso 1 1 calc R U . . .
H22D H 0.520337 1.097981 0.703083 0.048 Uiso 1 1 calc R U . . .
C15 C 0.2269(5) 1.4494(16) 0.3802(4) 0.049(4) Uani 1 1 d . . . . .
H15A H 0.204114 1.531811 0.369610 0.059 Uiso 1 1 calc R U . . .
H15B H 0.242357 1.484026 0.408152 0.059 Uiso 1 1 calc R U . . .
C17A C 0.5504(5) 0.6059(18) 0.6131(5) 0.057(4) Uani 1 1 d . . . . .
H17C H 0.575289 0.614363 0.637351 0.069 Uiso 1 1 calc R U . . .
H17D H 0.569243 0.592501 0.585255 0.069 Uiso 1 1 calc R U . . .
C10 C 0.3680(4) 0.9168(12) 0.4123(3) 0.027(3) Uani 1 1 d . . . . .
H10A H 0.356363 0.852447 0.387399 0.033 Uiso 1 1 calc R U . . .
H10B H 0.373043 0.849007 0.438066 0.033 Uiso 1 1 calc R U . . .
C8 C 0.4445(4) 1.2249(12) 0.3634(5) 0.036(3) Uani 1 1 d . . . . .
H8A H 0.472283 1.169596 0.348339 0.043 Uiso 1 1 calc R U . . .
H8B H 0.457826 1.268607 0.391162 0.043 Uiso 1 1 calc R U . . .
N2A N 0.1673(7) 0.154(2) 0.4936(6) 0.103(6) Uani 1 1 d . . . . .
C18A C 0.5171(5) 0.4714(15) 0.6207(4) 0.049(4) Uani 1 1 d . . . . .
H18C H 0.500932 0.441752 0.592549 0.058 Uiso 1 1 calc R U . . .
H18D H 0.537778 0.383373 0.630826 0.058 Uiso 1 1 calc R U . . .
C18 C 0.2384(5) 0.9020(14) 0.3796(4) 0.043(3) Uani 1 1 d . . . . .
H18A H 0.256979 0.875718 0.406883 0.052 Uiso 1 1 calc R U . . .
H18B H 0.219197 0.809764 0.370308 0.052 Uiso 1 1 calc R U . . .
C1A C 0.1734(5) 0.071(2) 0.5213(6) 0.065(5) Uani 1 1 d . . . . .
C16A C 0.5524(5) 0.8794(18) 0.6145(5) 0.052(4) Uani 1 1 d . . . . .
H16C H 0.571871 0.893379 0.586937 0.062 Uiso 1 1 calc R U . . .
H16D H 0.576699 0.866692 0.638997 0.062 Uiso 1 1 calc R U . . .
C19A C 0.4893(5) 0.4666(14) 0.6982(4) 0.046(3) Uani 1 1 d . . . . .
H19C H 0.508507 0.368856 0.699504 0.055 Uiso 1 1 calc R U . . .
H19D H 0.457389 0.452490 0.714735 0.055 Uiso 1 1 calc R U . . .
C4A C 0.1875(5) 0.4654(17) 0.5694(5) 0.062(4) Uani 1 1 d . . . . .
H4AA H 0.193833 0.541365 0.546200 0.094 Uiso 1 1 calc R U . . .
H4AB H 0.181542 0.518649 0.597292 0.094 Uiso 1 1 calc R U . . .
H4AC H 0.157740 0.403846 0.561734 0.094 Uiso 1 1 calc R U . . .
C2 C 0.5588(4) 0.5103(16) 0.4333(4) 0.053(4) Uani 1 1 d . . . . .
H2A H 0.563080 0.450572 0.406210 0.079 Uiso 1 1 calc R U . . .
H2B H 0.556110 0.439999 0.458371 0.079 Uiso 1 1 calc R U . . .
H2C H 0.588063 0.578069 0.437357 0.079 Uiso 1 1 calc R U . . .
C4 C 0.1811(6) -0.0388(19) 0.5573(6) 0.076(5) Uani 1 1 d . . . . .
H4A H 0.162804 -0.134269 0.550888 0.115 Uiso 1 1 calc R U . . .
H4B H 0.168295 0.005647 0.584767 0.115 Uiso 1 1 calc R U . . .
H4C H 0.217256 -0.060987 0.560381 0.115 Uiso 1 1 calc R U . . .
C15A C 0.5197(5) 1.0155(16) 0.6225(5) 0.056(4) Uani 1 1 d . . . . .
H15C H 0.540902 1.103483 0.631770 0.067 Uiso 1 1 calc R U . . .
H15D H 0.502470 1.044388 0.594751 0.067 Uiso 1 1 calc R U . . .
N2 N 0.5824(7) 0.788(2) 0.5099(6) 0.100(5) Uani 1 1 d . . . . .
C6 C 0.0558(7) 0.7162(19) 0.3120(6) 0.079(5) Uani 1 1 d . . . . .
H6A H 0.068247 0.728293 0.281798 0.119 Uiso 1 1 calc R U . . .
H6B H 0.033219 0.801856 0.319202 0.119 Uiso 1 1 calc R U . . .
H6C H 0.037352 0.618813 0.314490 0.119 Uiso 1 1 calc R U . . .
C3 C 0.5844(6) 0.890(2) 0.4858(7) 0.077(5) Uani 1 1 d . . . . .
C23 C 0.5863(8) 1.012(2) 0.4556(7) 0.124(9) Uani 1 1 d . . . . .
H23A H 0.593813 0.971601 0.426190 0.186 Uiso 1 1 calc R U . . .
H23B H 0.612833 1.084541 0.464315 0.186 Uiso 1 1 calc R U . . .
H23C H 0.553588 1.064933 0.455083 0.186 Uiso 1 1 calc R U . . .

loop_
_atom_site_aniso_label
_atom_site_aniso_U_11
_atom_site_aniso_U_22
_atom_site_aniso_U_33
_atom_site_aniso_U_23
_atom_site_aniso_U_13
_atom_site_aniso_U_12
Dy1 0.0220(2) 0.0172(3) 0.0177(2) 0.00004(19) -0.0019(2) 0.00150(19)
Dy1A 0.0209(2) 0.0203(3) 0.0179(3) -0.00051(19) -0.0020(2) 0.00122(18)
I3 0.0375(5) 0.0331(5) 0.0288(5) 0.0041(3) 0.0008(4) -0.0014(3)
I2A 0.0430(5) 0.0351(5) 0.0381(5) 0.0041(3) 0.0055(4) 0.0083(3)
I3A 0.0395(5) 0.0347(5) 0.0298(5) 0.0008(3) -0.0009(4) -0.0062(3)
I2 0.0393(4) 0.0336(5) 0.0350(5) 0.0051(3) 0.0050(4) 0.0082(3)
I1A 0.0278(5) 0.0790(7) 0.0325(5) 0.0166(4) 0.0000(4) -0.0006(4)
I1 0.0288(5) 0.0860(7) 0.0281(5) 0.0101(4) 0.0000(4) 0.0100(4)
O5 0.024(4) 0.022(4) 0.021(4) -0.003(3) 0.000(3) -0.002(3)
O4 0.031(4) 0.020(4) 0.023(4) 0.002(3) -0.004(3) 0.000(3)
O1A 0.038(4) 0.042(5) 0.023(4) 0.000(3) 0.001(3) 0.018(4)
O2A 0.026(4) 0.030(5) 0.022(4) 0.005(3) 0.002(3) 0.007(3)
O6 0.042(5) 0.018(4) 0.034(5) -0.001(3) -0.005(4) 0.010(3)
O8 0.039(4) 0.023(4) 0.024(5) 0.000(3) -0.010(3) -0.005(3)
O2 0.026(4) 0.025(4) 0.028(4) 0.002(3) 0.003(3) -0.002(3)
O7 0.029(5) 0.042(6) 0.029(5) 0.001(4) 0.009(4) 0.000(4)
O3A 0.030(4) 0.024(4) 0.036(5) 0.003(3) 0.003(3) -0.002(3)
O9 0.029(5) 0.023(5) 0.029(5) 0.002(3) -0.011(4) 0.004(3)
O3 0.022(4) 0.024(4) 0.030(4) 0.008(3) -0.002(3) 0.000(3)
O9A 0.032(5) 0.024(5) 0.036(5) 0.000(3) -0.012(4) 0.004(3)
O8A 0.039(4) 0.027(5) 0.039(5) -0.007(3) -0.014(4) 0.008(3)
O4A 0.032(4) 0.021(4) 0.023(4) 0.001(3) 0.001(3) -0.005(3)
O5A 0.032(4) 0.027(5) 0.018(4) 0.000(3) -0.003(3) -0.004(3)
O6A 0.039(4) 0.027(5) 0.038(5) 0.005(3) -0.019(4) -0.009(3)
C19 0.063(9) 0.029(8) 0.036(8) -0.011(5) -0.015(6) -0.002(6)
O1 0.035(4) 0.041(5) 0.025(4) 0.000(3) -0.001(3) 0.015(3)
C12 0.041(9) 0.041(9) 0.015(6) -0.002(4) -0.001(6) -0.003(5)
C7A 0.042(7) 0.027(7) 0.033(7) 0.001(5) -0.010(6) 0.006(5)
C9A 0.016(6) 0.048(8) 0.039(9) 0.012(5) 0.001(6) 0.001(5)
C16 0.028(8) 0.065(11) 0.045(8) 0.004(7) 0.006(6) 0.009(6)
C20 0.041(7) 0.031(7) 0.029(7) 0.001(5) -0.011(5) 0.005(5)
C12A 0.031(6) 0.024(7) 0.040(7) -0.004(5) -0.011(5) -0.007(5)
O7A 0.013(4) 0.052(7) 0.038(5) -0.004(4) -0.004(4) -0.002(3)
C11 0.032(6) 0.037(7) 0.011(5) -0.001(5) 0.001(5) -0.010(5)
C13 0.027(6) 0.033(7) 0.020(6) -0.005(5) 0.003(5) -0.007(5)
C14A 0.058(9) 0.029(7) 0.013(5) 0.004(5) -0.003(5) -0.009(6)
C17 0.025(7) 0.060(10) 0.042(8) -0.004(6) 0.002(6) -0.019(6)
C14 0.034(6) 0.020(6) 0.032(6) -0.004(5) -0.005(5) -0.001(4)
C8A 0.033(6) 0.030(7) 0.033(7) 0.006(5) -0.003(5) 0.010(5)
C1 0.048(8) 0.054(9) 0.036(7) 0.009(6) -0.006(6) -0.019(7)
C21 0.038(7) 0.028(7) 0.029(7) -0.001(5) -0.010(5) 0.010(5)
C5 0.021(7) 0.065(10) 0.056(10) -0.009(7) 0.001(7) 0.005(6)
N3 0.041(8) 0.057(9) 0.111(14) 0.001(7) -0.021(9) -0.001(5)
C5A 0.051(10) 0.043(9) 0.063(11) 0.005(6) -0.006(8) 0.007(6)
C13A 0.039(8) 0.036(8) 0.018(6) 0.003(5) 0.009(5) -0.011(5)
C7 0.031(6) 0.032(7) 0.036(7) 0.005(5) 0.009(5) -0.005(5)
C9 0.034(6) 0.036(7) 0.020(6) 0.005(5) -0.005(5) 0.013(5)
C11A 0.039(7) 0.022(6) 0.036(7) 0.007(5) -0.009(5) -0.005(5)
C22 0.049(8) 0.025(8) 0.046(8) 0.008(5) -0.006(6) 0.012(6)
N3A 0.044(8) 0.077(10) 0.066(10) -0.002(7) -0.015(8) 0.015(6)
N1 0.059(9) 0.085(11) 0.076(10) 0.023(8) -0.022(7) 0.003(7)
N1A 0.076(11) 0.067(10) 0.101(13) 0.018(8) -0.039(9) -0.021(8)
C6A 0.040(10) 0.111(15) 0.071(13) -0.001(9) -0.019(9) -0.001(7)
C21A 0.023(6) 0.037(8) 0.029(7) -0.002(5) -0.017(5) -0.004(5)
C3A 0.063(10) 0.051(10) 0.045(9) 0.009(7) -0.009(7) -0.019(8)
C20A 0.039(7) 0.040(8) 0.038(8) 0.004(6) -0.017(6) 0.021(6)
C10A 0.025(6) 0.043(8) 0.041(7) 0.008(6) 0.010(5) -0.010(5)
C22A 0.057(8) 0.029(8) 0.034(7) -0.004(5) -0.018(6) -0.005(6)
C15 0.046(8) 0.054(10) 0.048(9) -0.020(7) 0.001(7) 0.024(7)
C17A 0.038(9) 0.084(13) 0.049(9) -0.017(8) 0.010(7) 0.021(8)
C10 0.040(7) 0.020(6) 0.022(6) 0.007(4) -0.008(5) 0.003(5)
C8 0.031(7) 0.034(7) 0.041(9) 0.001(5) 0.011(6) 0.002(5)
N2A 0.134(15) 0.105(15) 0.070(12) -0.025(10) -0.036(11) 0.006(11)
C18A 0.045(8) 0.052(10) 0.049(9) -0.017(7) -0.016(7) 0.025(7)
C18 0.047(8) 0.045(9) 0.037(7) 0.009(6) -0.015(6) -0.025(6)
C1A 0.051(9) 0.074(13) 0.070(12) -0.037(10) -0.006(9) -0.008(8)
C16A 0.031(8) 0.080(12) 0.044(9) -0.005(7) 0.009(6) -0.019(7)
C19A 0.064(9) 0.036(8) 0.037(8) 0.001(6) -0.018(6) 0.014(6)
C4A 0.072(11) 0.052(10) 0.063(10) 0.006(7) 0.019(8) 0.000(8)
C2 0.040(8) 0.070(11) 0.048(9) 0.005(7) 0.009(6) -0.004(7)
C4 0.078(12) 0.068(12) 0.084(13) -0.001(9) 0.030(10) -0.002(8)
C15A 0.055(9) 0.062(11) 0.051(9) 0.023(7) -0.022(7) -0.040(8)
N2 0.124(15) 0.096(14) 0.080(13) -0.016(10) 0.005(10) -0.016(11)
C6 0.050(11) 0.123(16) 0.065(13) 0.001(10) -0.019(10) 0.005(9)
C3 0.075(11) 0.067(13) 0.088(14) -0.039(10) 0.031(10) -0.034(10)
C23 0.16(2) 0.085(16) 0.124(18) -0.031(13) 0.097(16) -0.030(13)

loop_
_atom_type_symbol
_atom_type_description
_atom_type_scat_dispersion_real
_atom_type_scat_dispersion_imag
_atom_type_scat_source
C C 0.0033 0.0016 'International Tables Vol C Tables 4.2.6.8 and 6.1.1.4'
H H 0.0000 0.0000 'International Tables Vol C Tables 4.2.6.8 and 6.1.1.4'
Dy Dy -0.1892 4.4098 'International Tables Vol C Tables 4.2.6.8 and 6.1.1.4'
I I -0.4742 1.8119 'International Tables Vol C Tables 4.2.6.8 and 6.1.1.4'
N N 0.0061 0.0033 'International Tables Vol C Tables 4.2.6.8 and 6.1.1.4'
O O 0.0106 0.0060 'International Tables Vol C Tables 4.2.6.8 and 6.1.1.4'

loop_
_geom_angle_atom_site_label_1
_geom_angle_atom_site_label_2
_geom_angle_atom_site_label_3
_geom_angle
_geom_angle_site_symmetry_1
_geom_angle_site_symmetry_3
_geom_angle_publ_flag
O5 Dy1 O4 66.6(2) . . ?
O5 Dy1 O6 72.9(2) . . ?
O5 Dy1 O8 129.8(2) . . ?
O5 Dy1 O2 68.1(2) . . ?
O5 Dy1 O7 76.9(2) . . ?
O5 Dy1 O9 134.9(2) . . ?
O5 Dy1 O3 83.0(2) . . ?
O4 Dy1 O9 136.1(2) . . ?
O4 Dy1 O3 63.5(2) . . ?
O6 Dy1 O4 131.8(2) . . ?
O6 Dy1 O8 120.0(2) . . ?
O6 Dy1 O2 72.1(2) . . ?
O6 Dy1 O7 67.7(3) . . ?
O6 Dy1 O9 64.8(2) . . ?
O6 Dy1 O3 135.8(2) . . ?
O8 Dy1 O4 72.6(2) . . ?
O8 Dy1 O7 67.4(2) . . ?
O8 Dy1 O9 65.8(2) . . ?
O8 Dy1 O3 103.9(2) . . ?
O2 Dy1 O4 113.2(2) . . ?
O2 Dy1 O8 159.2(2) . . ?
O2 Dy1 O7 132.7(2) . . ?
O2 Dy1 O9 110.7(2) . . ?
O2 Dy1 O3 64.6(2) . . ?
O7 Dy1 O4 78.5(2) . . ?
O7 Dy1 O9 73.4(3) . . ?
O7 Dy1 O3 141.6(2) . . ?
O3 Dy1 O9 139.5(2) . . ?
O1 Dy1 O5 144.2(2) . . ?
O1 Dy1 O4 116.7(2) . . ?
O1 Dy1 O6 111.4(3) . . ?
O1 Dy1 O8 80.4(2) . . ?
O1 Dy1 O2 79.3(2) . . ?
O1 Dy1 O7 138.6(3) . . ?
O1 Dy1 O9 70.0(2) . . ?
O1 Dy1 O3 69.6(2) . . ?
O1A Dy1A O2A 69.9(2) . . ?
O1A Dy1A O3A 79.2(3) . . ?
O1A Dy1A O9A 69.7(3) . . ?
O1A Dy1A O8A 111.5(3) . . ?
O1A Dy1A O4A 144.2(2) . . ?
O1A Dy1A O5A 116.9(2) . . ?
O1A Dy1A O6A 80.4(3) . . ?
O1A Dy1A O7A 139.0(3) . . ?
O3A Dy1A O2A 64.8(2) . . ?
O3A Dy1A O9A 110.1(2) . . ?
O3A Dy1A O5A 113.7(2) . . ?
O3A Dy1A O6A 159.1(2) . . ?
O3A Dy1A O7A 132.4(2) . . ?
O9A Dy1A O2A 139.4(2) . . ?
O8A Dy1A O2A 135.6(2) . . ?
O8A Dy1A O3A 71.8(2) . . ?
O8A Dy1A O9A 65.0(2) . . ?
O8A Dy1A O5A 131.5(2) . . ?
O8A Dy1A O6A 120.4(3) . . ?
O8A Dy1A O7A 67.7(3) . . ?
O4A Dy1A O2A 82.9(2) . . ?
O4A Dy1A O3A 68.2(2) . . ?
O4A Dy1A O9A 134.9(2) . . ?
O4A Dy1A O8A 72.5(2) . . ?
O4A Dy1A O5A 66.7(2) . . ?
O4A Dy1A O6A 129.9(2) . . ?
O4A Dy1A O7A 76.4(3) . . ?
O5A Dy1A O2A 63.7(2) . . ?
O5A Dy1A O9A 136.2(2) . . ?
O6A Dy1A O2A 103.9(2) . . ?
O6A Dy1A O9A 66.1(2) . . ?
O6A Dy1A O5A 72.4(2) . . ?
O6A Dy1A O7A 67.7(3) . . ?
O7A Dy1A O2A 141.1(2) . . ?
O7A Dy1A O9A 74.1(3) . . ?
O7A Dy1A O5A 77.9(3) . . ?
C12 O5 Dy1 115.1(6) . . ?
C12 O5 C13 115.0(8) . . ?
C13 O5 Dy1 118.0(5) . . ?
C11 O4 Dy1 119.9(6) . . ?
C11 O4 C10 113.6(7) . . ?
C10 O4 Dy1 109.6(5) . . ?
Dy1A O1A H1AA 127.8 . . ?
Dy1A O1A H1AB 127.7 . . ?
H1AA O1A H1AB 104.5 . . ?
C9A O2A Dy1A 122.4(6) . . ?
C8A O2A Dy1A 122.4(6) . . ?
C8A O2A C9A 113.1(8) . . ?
C22 O6 Dy1 112.7(6) . . ?
C22 O6 C15 118.1(9) . . ?
C15 O6 Dy1 115.0(7) . . ?
C19 O8 Dy1 114.9(6) . . ?
C18 O8 Dy1 114.0(6) . . ?
C18 O8 C19 116.1(8) . . ?
C14 O2 Dy1 114.4(6) . . ?
C14 O2 C7 115.5(8) . . ?
C7 O2 Dy1 115.8(6) . . ?
C16 O7 Dy1 120.3(8) . . ?
C16 O7 C17 111.1(12) . . ?
C17 O7 Dy1 119.3(7) . . ?
C11A O3A Dy1A 114.2(6) . . ?
C11A O3A C10A 115.6(8) . . ?
C10A O3A Dy1A 115.8(6) . . ?
C20 O9 Dy1 121.6(6) . . ?
C20 O9 C21 114.1(10) . . ?
C21 O9 Dy1 121.7(7) . . ?
C9 O3 Dy1 122.2(5) . . ?
C8 O3 Dy1 122.8(6) . . ?
C8 O3 C9 113.3(8) . . ?
C21A O9A Dy1A 122.8(6) . . ?
C21A O9A C20A 111.2(10) . . ?
C20A O9A Dy1A 122.8(7) . . ?
C18A O8A Dy1A 114.5(7) . . ?
C19A O8A Dy1A 113.8(6) . . ?
C19A O8A C18A 117.1(9) . . ?
C12A O4A Dy1A 118.3(6) . . ?
C13A O4A Dy1A 114.9(6) . . ?
C13A O4A C12A 115.6(8) . . ?
C7A O5A Dy1A 108.4(6) . . ?
C7A O5A C14A 113.1(8) . . ?
C14A O5A Dy1A 120.1(6) . . ?
C22A O6A Dy1A 114.6(6) . . ?
C22A O6A C15A 116.7(9) . . ?
C15A O6A Dy1A 112.7(7) . . ?
O8 C19 H19A 109.4 . . ?
O8 C19 H19B 109.4 . . ?
O8 C19 C20 111.4(9) . . ?
H19A C19 H19B 108.0 . . ?
C20 C19 H19A 109.4 . . ?
C20 C19 H19B 109.4 . . ?
Dy1 O1 H1A 127.7 . . ?
Dy1 O1 H1B 127.7 . . ?
H1A O1 H1B 104.5 . . ?
O5 C12 H12A 110.0 . . ?
O5 C12 H12B 110.0 . . ?
O5 C12 C11 108.6(10) . . ?
H12A C12 H12B 108.4 . . ?
C11 C12 H12A 110.0 . . ?
C11 C12 H12B 110.0 . . ?
O5A C7A H7AA 109.4 . . ?
O5A C7A H7AB 109.4 . . ?
O5A C7A C8A 111.1(9) . . ?
H7AA C7A H7AB 108.0 . . ?
C8A C7A H7AA 109.4 . . ?
C8A C7A H7AB 109.4 . . ?
O2A C9A H9AA 110.2 . . ?
O2A C9A H9AB 110.2 . . ?
O2A C9A C10A 107.4(8) . . ?
H9AA C9A H9AB 108.5 . . ?
C10A C9A H9AA 110.2 . . ?
C10A C9A H9AB 110.2 . . ?
O7 C16 H16A 109.7 . . ?
O7 C16 H16B 109.7 . . ?
O7 C16 C15 109.8(12) . . ?
H16A C16 H16B 108.2 . . ?
C15 C16 H16A 109.7 . . ?
C15 C16 H16B 109.7 . . ?
O9 C20 C19 108.8(10) . . ?
O9 C20 H20A 109.9 . . ?
O9 C20 H20B 109.9 . . ?
C19 C20 H20A 109.9 . . ?
C19 C20 H20B 109.9 . . ?
H20A C20 H20B 108.3 . . ?
O4A C12A H12C 110.5 . . ?
O4A C12A H12D 110.5 . . ?
O4A C12A C11A 105.9(8) . . ?
H12C C12A H12D 108.7 . . ?
C11A C12A H12C 110.5 . . ?
C11A C12A H12D 110.5 . . ?
C17A O7A Dy1A 119.7(8) . . ?
C17A O7A C16A 110.0(13) . . ?
C16A O7A Dy1A 119.9(8) . . ?
O4 C11 C12 107.4(9) . . ?
O4 C11 H11A 110.2 . . ?
O4 C11 H11B 110.2 . . ?
C12 C11 H11A 110.2 . . ?
C12 C11 H11B 110.2 . . ?
H11A C11 H11B 108.5 . . ?
O5 C13 H13A 110.6 . . ?
O5 C13 H13B 110.6 . . ?
O5 C13 C14 105.5(8) . . ?
H13A C13 H13B 108.8 . . ?
C14 C13 H13A 110.6 . . ?
C14 C13 H13B 110.6 . . ?
O5A C14A H14C 110.4 . . ?
O5A C14A H14D 110.4 . . ?
O5A C14A C13A 106.6(9) . . ?
H14C C14A H14D 108.6 . . ?
C13A C14A H14C 110.4 . . ?
C13A C14A H14D 110.4 . . ?
O7 C17 H17A 109.9 . . ?
O7 C17 H17B 109.9 . . ?
O7 C17 C18 108.9(10) . . ?
H17A C17 H17B 108.3 . . ?
C18 C17 H17A 109.9 . . ?
C18 C17 H17B 109.9 . . ?
O2 C14 C13 110.6(9) . . ?
O2 C14 H14A 109.5 . . ?
O2 C14 H14B 109.5 . . ?
C13 C14 H14A 109.5 . . ?
C13 C14 H14B 109.5 . . ?
H14A C14 H14B 108.1 . . ?
O2A C8A C7A 104.5(8) . . ?
O2A C8A H8AA 110.9 . . ?
O2A C8A H8AB 110.9 . . ?
C7A C8A H8AA 110.9 . . ?
C7A C8A H8AB 110.9 . . ?
H8AA C8A H8AB 108.9 . . ?
N1 C1 C2 179.2(17) . . ?
O9 C21 H21A 110.5 . . ?
O9 C21 H21B 110.5 . . ?
O9 C21 C22 106.3(11) . . ?
H21A C21 H21B 108.7 . . ?
C22 C21 H21A 110.5 . . ?
C22 C21 H21B 110.5 . . ?
N3 C5 C6 178.1(18) . . ?
N3A C5A C6A 178.6(19) . . ?
O4A C13A C14A 110.1(9) . . ?
O4A C13A H13C 109.6 . . ?
O4A C13A H13D 109.6 . . ?
C14A C13A H13C 109.6 . . ?
C14A C13A H13D 109.6 . . ?
H13C C13A H13D 108.2 . . ?
O2 C7 H7A 109.5 . . ?
O2 C7 H7B 109.5 . . ?
O2 C7 C8 110.6(8) . . ?
H7A C7 H7B 108.1 . . ?
C8 C7 H7A 109.5 . . ?
C8 C7 H7B 109.5 . . ?
O3 C9 H9A 110.8 . . ?
O3 C9 H9B 110.8 . . ?
O3 C9 C10 104.9(8) . . ?
H9A C9 H9B 108.8 . . ?
C10 C9 H9A 110.8 . . ?
C10 C9 H9B 110.8 . . ?
O3A C11A C12A 111.3(9) . . ?
O3A C11A H11C 109.4 . . ?
O3A C11A H11D 109.4 . . ?
C12A C11A H11C 109.4 . . ?
C12A C11A H11D 109.4 . . ?
H11C C11A H11D 108.0 . . ?
O6 C22 C21 111.2(9) . . ?
O6 C22 H22A 109.4 . . ?
O6 C22 H22B 109.4 . . ?
C21 C22 H22A 109.4 . . ?
C21 C22 H22B 109.4 . . ?
H22A C22 H22B 108.0 . . ?
C5A C6A H6AA 109.5 . . ?
C5A C6A H6AB 109.5 . . ?
C5A C6A H6AC 109.5 . . ?
H6AA C6A H6AB 109.5 . . ?
H6AA C6A H6AC 109.5 . . ?
H6AB C6A H6AC 109.5 . . ?
O9A C21A H21C 110.3 . . ?
O9A C21A H21D 110.3 . . ?
O9A C21A C22A 107.2(9) . . ?
H21C C21A H21D 108.5 . . ?
C22A C21A H21C 110.3 . . ?
C22A C21A H21D 110.3 . . ?
N1A C3A C4A 179.2(18) . . ?
O9A C20A H20C 110.8 . . ?
O9A C20A H20D 110.8 . . ?
O9A C20A C19A 105.0(10) . . ?
H20C C20A H20D 108.8 . . ?
C19A C20A H20C 110.8 . . ?
C19A C20A H20D 110.8 . . ?
O3A C10A C9A 110.4(8) . . ?
O3A C10A H10C 109.6 . . ?
O3A C10A H10D 109.6 . . ?
C9A C10A H10C 109.6 . . ?
C9A C10A H10D 109.6 . . ?
H10C C10A H10D 108.1 . . ?
O6A C22A C21A 111.6(9) . . ?
O6A C22A H22C 109.3 . . ?
O6A C22A H22D 109.3 . . ?
C21A C22A H22C 109.3 . . ?
C21A C22A H22D 109.3 . . ?
H22C C22A H22D 108.0 . . ?
O6 C15 C16 110.4(10) . . ?
O6 C15 H15A 109.6 . . ?
O6 C15 H15B 109.6 . . ?
C16 C15 H15A 109.6 . . ?
C16 C15 H15B 109.6 . . ?
H15A C15 H15B 108.1 . . ?
O7A C17A H17C 109.8 . . ?
O7A C17A H17D 109.8 . . ?
O7A C17A C18A 109.4(12) . . ?
H17C C17A H17D 108.3 . . ?
C18A C17A H17C 109.8 . . ?
C18A C17A H17D 109.8 . . ?
O4 C10 C9 109.9(9) . . ?
O4 C10 H10A 109.7 . . ?
O4 C10 H10B 109.7 . . ?
C9 C10 H10A 109.7 . . ?
C9 C10 H10B 109.7 . . ?
H10A C10 H10B 108.2 . . ?
O3 C8 C7 107.2(9) . . ?
O3 C8 H8A 110.3 . . ?
O3 C8 H8B 110.3 . . ?
C7 C8 H8A 110.3 . . ?
C7 C8 H8B 110.3 . . ?
H8A C8 H8B 108.5 . . ?
O8A C18A C17A 112.1(10) . . ?
O8A C18A H18C 109.2 . . ?
O8A C18A H18D 109.2 . . ?
C17A C18A H18C 109.2 . . ?
C17A C18A H18D 109.2 . . ?
H18C C18A H18D 107.9 . . ?
O8 C18 C17 111.6(10) . . ?
O8 C18 H18A 109.3 . . ?
O8 C18 H18B 109.3 . . ?
C17 C18 H18A 109.3 . . ?
C17 C18 H18B 109.3 . . ?
H18A C18 H18B 108.0 . . ?
N2A C1A C4 179(2) . . ?
O7A C16A H16C 110.1 . . ?
O7A C16A H16D 110.1 . . ?
O7A C16A C15A 108.2(11) . . ?
H16C C16A H16D 108.4 . . ?
C15A C16A H16C 110.1 . . ?
C15A C16A H16D 110.1 . . ?
O8A C19A C20A 110.6(10) . . ?
O8A C19A H19C 109.5 . . ?
O8A C19A H19D 109.5 . . ?
C20A C19A H19C 109.5 . . ?
C20A C19A H19D 109.5 . . ?
H19C C19A H19D 108.1 . . ?
C3A C4A H4AA 109.5 . . ?
C3A C4A H4AB 109.5 . . ?
C3A C4A H4AC 109.5 . . ?
H4AA C4A H4AB 109.5 . . ?
H4AA C4A H4AC 109.5 . . ?
H4AB C4A H4AC 109.5 . . ?
C1 C2 H2A 109.5 . . ?
C1 C2 H2B 109.5 . . ?
C1 C2 H2C 109.5 . . ?
H2A C2 H2B 109.5 . . ?
H2A C2 H2C 109.5 . . ?
H2B C2 H2C 109.5 . . ?
C1A C4 H4A 109.5 . . ?
C1A C4 H4B 109.5 . . ?
C1A C4 H4C 109.5 . . ?
H4A C4 H4B 109.5 . . ?
H4A C4 H4C 109.5 . . ?
H4B C4 H4C 109.5 . . ?
O6A C15A C16A 111.6(10) . . ?
O6A C15A H15C 109.3 . . ?
O6A C15A H15D 109.3 . . ?
C16A C15A H15C 109.3 . . ?
C16A C15A H15D 109.3 . . ?
H15C C15A H15D 108.0 . . ?
C5 C6 H6A 109.5 . . ?
C5 C6 H6B 109.5 . . ?
C5 C6 H6C 109.5 . . ?
H6A C6 H6B 109.5 . . ?
H6A C6 H6C 109.5 . . ?
H6B C6 H6C 109.5 . . ?
N2 C3 C23 179(2) . . ?
C3 C23 H23A 109.5 . . ?
C3 C23 H23B 109.5 . . ?
C3 C23 H23C 109.5 . . ?
H23A C23 H23B 109.5 . . ?
H23A C23 H23C 109.5 . . ?
H23B C23 H23C 109.5 . . ?

loop_
_geom_bond_atom_site_label_1
_geom_bond_atom_site_label_2
_geom_bond_distance
_geom_bond_site_symmetry_2
_geom_bond_publ_flag
Dy1 O5 2.388(6) . ?
Dy1 O4 2.424(7) . ?
Dy1 O6 2.402(7) . ?
Dy1 O8 2.414(7) . ?
Dy1 O2 2.411(6) . ?
Dy1 O7 2.419(8) . ?
Dy1 O9 2.477(8) . ?
Dy1 O3 2.472(6) . ?
Dy1 O1 2.323(7) . ?
Dy1A O1A 2.317(7) . ?
Dy1A O2A 2.471(6) . ?
Dy1A O3A 2.408(7) . ?
Dy1A O9A 2.452(8) . ?
Dy1A O8A 2.396(7) . ?
Dy1A O4A 2.391(7) . ?
Dy1A O5A 2.436(7) . ?
Dy1A O6A 2.421(7) . ?
Dy1A O7A 2.429(8) . ?
O5 C12 1.449(14) . ?
O5 C13 1.454(11) . ?
O4 C11 1.452(11) . ?
O4 C10 1.454(12) . ?
O1A H1AA 0.8844 . ?
O1A H1AB 0.8853 . ?
O2A C9A 1.447(12) . ?
O2A C8A 1.440(12) . ?
O6 C22 1.435(13) . ?
O6 C15 1.472(14) . ?
O8 C19 1.464(12) . ?
O8 C18 1.417(13) . ?
O2 C14 1.448(12) . ?
O2 C7 1.454(11) . ?
O7 C16 1.439(15) . ?
O7 C17 1.467(14) . ?
O3A C11A 1.444(12) . ?
O3A C10A 1.465(12) . ?
O9 C20 1.419(13) . ?
O9 C21 1.420(14) . ?
O3 C9 1.445(12) . ?
O3 C8 1.441(13) . ?
O9A C21A 1.434(13) . ?
O9A C20A 1.445(13) . ?
O8A C18A 1.455(15) . ?
O8A C19A 1.443(14) . ?
O4A C12A 1.451(12) . ?
O4A C13A 1.446(13) . ?
O5A C7A 1.455(13) . ?
O5A C14A 1.455(12) . ?
O6A C22A 1.454(13) . ?
O6A C15A 1.467(15) . ?
C19 H19A 0.9900 . ?
C19 H19B 0.9900 . ?
C19 C20 1.502(16) . ?
O1 H1A 0.8938 . ?
O1 H1B 0.8929 . ?
C12 H12A 0.9900 . ?
C12 H12B 0.9900 . ?
C12 C11 1.494(16) . ?
C7A H7AA 0.9900 . ?
C7A H7AB 0.9900 . ?
C7A C8A 1.492(15) . ?
C9A H9AA 0.9900 . ?
C9A H9AB 0.9900 . ?
C9A C10A 1.490(15) . ?
C16 H16A 0.9900 . ?
C16 H16B 0.9900 . ?
C16 C15 1.50(2) . ?
C20 H20A 0.9900 . ?
C20 H20B 0.9900 . ?
C12A H12C 0.9900 . ?
C12A H12D 0.9900 . ?
C12A C11A 1.489(15) . ?
O7A C17A 1.443(16) . ?
O7A C16A 1.458(16) . ?
C11 H11A 0.9900 . ?
C11 H11B 0.9900 . ?
C13 H13A 0.9900 . ?
C13 H13B 0.9900 . ?
C13 C14 1.492(14) . ?
C14A H14C 0.9900 . ?
C14A H14D 0.9900 . ?
C14A C13A 1.493(15) . ?
C17 H17A 0.9900 . ?
C17 H17B 0.9900 . ?
C17 C18 1.491(18) . ?
C14 H14A 0.9900 . ?
C14 H14B 0.9900 . ?
C8A H8AA 0.9900 . ?
C8A H8AB 0.9900 . ?
C1 N1 1.126(17) . ?
C1 C2 1.452(18) . ?
C21 H21A 0.9900 . ?
C21 H21B 0.9900 . ?
C21 C22 1.494(16) . ?
C5 N3 1.111(18) . ?
C5 C6 1.45(2) . ?
C5A N3A 1.118(18) . ?
C5A C6A 1.45(2) . ?
C13A H13C 0.9900 . ?
C13A H13D 0.9900 . ?
C7 H7A 0.9900 . ?
C7 H7B 0.9900 . ?
C7 C8 1.499(16) . ?
C9 H9A 0.9900 . ?
C9 H9B 0.9900 . ?
C9 C10 1.508(14) . ?
C11A H11C 0.9900 . ?
C11A H11D 0.9900 . ?
C22 H22A 0.9900 . ?
C22 H22B 0.9900 . ?
N1A C3A 1.16(2) . ?
C6A H6AA 0.9800 . ?
C6A H6AB 0.9800 . ?
C6A H6AC 0.9800 . ?
C21A H21C 0.9900 . ?
C21A H21D 0.9900 . ?
C21A C22A 1.531(16) . ?
C3A C4A 1.43(2) . ?
C20A H20C 0.9900 . ?
C20A H20D 0.9900 . ?
C20A C19A 1.513(17) . ?
C10A H10C 0.9900 . ?
C10A H10D 0.9900 . ?
C22A H22C 0.9900 . ?
C22A H22D 0.9900 . ?
C15 H15A 0.9900 . ?
C15 H15B 0.9900 . ?
C17A H17C 0.9900 . ?
C17A H17D 0.9900 . ?
C17A C18A 1.48(2) . ?
C10 H10A 0.9900 . ?
C10 H10B 0.9900 . ?
C8 H8A 0.9900 . ?
C8 H8B 0.9900 . ?
N2A C1A 1.12(2) . ?
C18A H18C 0.9900 . ?
C18A H18D 0.9900 . ?
C18 H18A 0.9900 . ?
C18 H18B 0.9900 . ?
C1A C4 1.47(2) . ?
C16A H16C 0.9900 . ?
C16A H16D 0.9900 . ?
C16A C15A 1.49(2) . ?
C19A H19C 0.9900 . ?
C19A H19D 0.9900 . ?
C4A H4AA 0.9800 . ?
C4A H4AB 0.9800 . ?
C4A H4AC 0.9800 . ?
C2 H2A 0.9800 . ?
C2 H2B 0.9800 . ?
C2 H2C 0.9800 . ?
C4 H4A 0.9800 . ?
C4 H4B 0.9800 . ?
C4 H4C 0.9800 . ?
C15A H15C 0.9900 . ?
C15A H15D 0.9900 . ?
N2 C3 1.15(2) . ?
C6 H6A 0.9800 . ?
C6 H6B 0.9800 . ?
C6 H6C 0.9800 . ?
C3 C23 1.41(3) . ?
C23 H23A 0.9800 . ?
C23 H23B 0.9800 . ?
C23 H23C 0.9800 . ?

loop_
_geom_torsion_atom_site_label_1
_geom_torsion_atom_site_label_2
_geom_torsion_atom_site_label_3
_geom_torsion_atom_site_label_4
_geom_torsion
_geom_torsion_site_symmetry_1
_geom_torsion_site_symmetry_2
_geom_torsion_site_symmetry_3
_geom_torsion_site_symmetry_4
_geom_torsion_publ_flag
Dy1 O5 C12 C11 51.4(11) . . . . ?
Dy1 O5 C13 C14 41.2(10) . . . . ?
Dy1 O4 C11 C12 26.5(11) . . . . ?
Dy1 O4 C10 C9 62.9(8) . . . . ?
Dy1 O6 C22 C21 56.3(11) . . . . ?
Dy1 O6 C15 C16 -44.9(12) . . . . ?
Dy1 O8 C19 C20 -48.3(12) . . . . ?
Dy1 O8 C18 C17 49.2(10) . . . . ?
Dy1 O2 C14 C13 42.6(9) . . . . ?
Dy1 O2 C7 C8 -51.1(11) . . . . ?
Dy1 O7 C16 C15 -21.9(14) . . . . ?
Dy1 O7 C17 C18 18.5(12) . . . . ?
Dy1 O9 C20 C19 -15.7(12) . . . . ?
Dy1 O9 C21 C22 14.1(12) . . . . ?
Dy1 O3 C9 C10 4.8(10) . . . . ?
Dy1 O3 C8 C7 -14.1(12) . . . . ?
Dy1A O2A C9A C10A 16.0(12) . . . . ?
Dy1A O2A C8A C7A -5.8(11) . . . . ?
Dy1A O3A C11A C12A -42.8(10) . . . . ?
Dy1A O3A C10A C9A 51.0(11) . . . . ?
Dy1A O9A C21A C22A 15.3(12) . . . . ?
Dy1A O9A C20A C19A -16.5(12) . . . . ?
Dy1A O8A C18A C17A 45.2(12) . . . . ?
Dy1A O8A C19A C20A -55.3(11) . . . . ?
Dy1A O4A C12A C11A -38.6(10) . . . . ?
Dy1A O4A C13A C14A -50.7(11) . . . . ?
Dy1A O5A C7A C8A -63.2(9) . . . . ?
Dy1A O5A C14A C13A -26.5(11) . . . . ?
Dy1A O6A C22A C21A 48.5(11) . . . . ?
Dy1A O6A C15A C16A -49.3(11) . . . . ?
Dy1A O7A C17A C18A 21.2(14) . . . . ?
Dy1A O7A C16A C15A -22.3(14) . . . . ?
O5 C12 C11 O4 -48.3(12) . . . . ?
O5 C13 C14 O2 -53.0(10) . . . . ?
O2A C9A C10A O3A -40.8(13) . . . . ?
O8 C19 C20 O9 39.9(13) . . . . ?
O2 C7 C8 O3 39.8(13) . . . . ?
O7 C16 C15 O6 42.1(14) . . . . ?
O7 C17 C18 O8 -43.2(13) . . . . ?
O9 C21 C22 O6 -44.0(12) . . . . ?
O3 C9 C10 O4 -42.4(10) . . . . ?
O9A C21A C22A O6A -39.8(13) . . . . ?
O9A C20A C19A O8A 44.2(13) . . . . ?
O4A C12A C11A O3A 51.7(11) . . . . ?
O5A C7A C8A O2A 43.9(11) . . . . ?
O5A C14A C13A O4A 48.0(12) . . . . ?
C19 O8 C18 C17 -87.6(11) . . . . ?
C12 O5 C13 C14 -177.7(8) . . . . ?
C7A O5A C14A C13A -156.6(9) . . . . ?
C9A O2A C8A C7A -169.7(9) . . . . ?
C16 O7 C17 C18 165.3(10) . . . . ?
C20 O9 C21 C22 176.0(9) . . . . ?
C12A O4A C13A C14A 92.7(11) . . . . ?
O7A C17A C18A O8A -42.1(14) . . . . ?
O7A C16A C15A O6A 45.7(14) . . . . ?
C11 O4 C10 C9 -74.3(10) . . . . ?
C13 O5 C12 C11 -90.9(11) . . . . ?
C14A O5A C7A C8A 72.6(11) . . . . ?
C17 O7 C16 C15 -168.3(10) . . . . ?
C14 O2 C7 C8 86.5(11) . . . . ?
C8A O2A C9A C10A 179.9(9) . . . . ?
C21 O9 C20 C19 -177.6(9) . . . . ?
C13A O4A C12A C11A 179.4(9) . . . . ?
C7 O2 C14 C13 -95.6(10) . . . . ?
C9 O3 C8 C7 -179.6(9) . . . . ?
C11A O3A C10A C9A -86.5(11) . . . . ?
C22 O6 C15 C16 92.0(12) . . . . ?
C21A O9A C20A C19A -176.8(9) . . . . ?
C20A O9A C21A C22A 175.6(9) . . . . ?
C10A O3A C11A C12A 95.3(10) . . . . ?
C22A O6A C15A C16A 86.3(12) . . . . ?
C15 O6 C22 C21 -81.6(12) . . . . ?
C17A O7A C16A C15A -167.3(10) . . . . ?
C10 O4 C11 C12 158.9(9) . . . . ?
C8 O3 C9 C10 170.3(9) . . . . ?
C18A O8A C19A C20A 82.0(12) . . . . ?
C18 O8 C19 C20 88.2(12) . . . . ?
C16A O7A C17A C18A 166.2(10) . . . . ?
C19A O8A C18A C17A -91.9(13) . . . . ?
C15A O6A C22A C21A -86.3(12) . . . . ?

loop_
_twin_individual_id
_twin_individual_mass_fraction_refined
1 0.557(12)
2 0.443(12)
